data_7013750
loop_
_publ_author_name
'Mehdoui, Thouraya'
'Berthet, Jean-Claude'
'Thu\'ery, Pierre'
'Ephritikhine, Michel'

_publ_section_title
;
 Lanthanide(III)/actinide(III) differentiation in coordination of azine
 molecules to tris(cyclopentadienyl) complexes of cerium and uranium.
;
_journal_issue 4
_journal_name_full 'Dalton transactions (Cambridge, England : 2003)'
_journal_page_first 579
_journal_page_last 590
_journal_paper_doi 10.1039/b313992a
_journal_year 2004
_chemical_formula_sum 'C29 H44 N Si3 U'
_chemical_formula_weight 728.95
_space_group_IT_number 2
_symmetry_cell_setting triclinic
_symmetry_space_group_name_Hall '-P 1'
_symmetry_space_group_name_H-M 'P -1'
_atom_sites_solution_hydrogens geom
_atom_sites_solution_primary direct
_atom_sites_solution_secondary difmap
_audit_creation_method SHELXL-97
_cell_angle_alpha 98.747(6)
_cell_angle_beta 109.359(8)
_cell_angle_gamma 97.321(6)
_cell_formula_units_Z 2
_cell_length_a 11.1739(14)
_cell_length_b 11.1737(15)
_cell_length_c 13.7093(16)
_cell_measurement_reflns_used 10766
_cell_measurement_temperature 100(2)
_cell_measurement_theta_max 25.68
_cell_measurement_theta_min 2.96
_cell_volume 1566.8(4)
_computing_cell_refinement 'DENZO-SMN (Otwinowski & Minor, 1997)'
_computing_data_collection 'Kappa-CCD software (Nonius B.V., 1998)'
_computing_data_reduction 'DENZO-SMN (Otwinowski & Minor, 1997)'
_computing_molecular_graphics 'SHELXTL (Sheldrick, 1999)'
_computing_publication_material 'SHELXTL (Sheldrick, 1999)'
_computing_structure_refinement 'SHELXL-97 (Sheldrick, 1997)'
_computing_structure_solution 'SHELXS-97 (Sheldrick, 1990)'
_diffrn_ambient_temperature 100(2)
_diffrn_measured_fraction_theta_full 0.921
_diffrn_measured_fraction_theta_max 0.921
_diffrn_measurement_device_type 'Nonius Kappa-CCD'
_diffrn_measurement_method '\f scans'
_diffrn_radiation_monochromator graphite
_diffrn_radiation_source 'fine-focus sealed tube'
_diffrn_radiation_type MoK\a
_diffrn_radiation_wavelength 0.71073
_diffrn_reflns_av_R_equivalents 0.0725
_diffrn_reflns_av_sigmaI/netI 0.1077
_diffrn_reflns_limit_h_max 13
_diffrn_reflns_limit_h_min -13
_diffrn_reflns_limit_k_max 13
_diffrn_reflns_limit_k_min -12
_diffrn_reflns_limit_l_max 16
_diffrn_reflns_limit_l_min -16
_diffrn_reflns_number 10766
_diffrn_reflns_theta_full 25.68
_diffrn_reflns_theta_max 25.68
_diffrn_reflns_theta_min 2.96
_diffrn_standards_decay_% 0
_diffrn_standards_interval_time 0
_exptl_absorpt_coefficient_mu 5.312
_exptl_absorpt_correction_T_max 0.758
_exptl_absorpt_correction_T_min 0.614
_exptl_absorpt_correction_type refdelf
_exptl_absorpt_process_details 'program DELABS from PLATON (Spek, 2000)'
_exptl_crystal_colour 'translucent dark brown'
_exptl_crystal_density_diffrn 1.545
_exptl_crystal_density_meas ?
_exptl_crystal_description needle
_exptl_crystal_F_000 718
_exptl_crystal_size_max 0.28
_exptl_crystal_size_mid 0.08
_exptl_crystal_size_min 0.05
_refine_diff_density_max 1.822
_refine_diff_density_min -2.915
_refine_diff_density_rms 0.176
_refine_ls_extinction_method none
_refine_ls_goodness_of_fit_ref 0.994
_refine_ls_hydrogen_treatment constr
_refine_ls_matrix_type full
_refine_ls_number_parameters 312
_refine_ls_number_reflns 5488
_refine_ls_number_restraints 15
_refine_ls_restrained_S_all 1.002
_refine_ls_R_factor_all 0.0738
_refine_ls_R_factor_gt 0.0521
_refine_ls_shift/su_max 0.001
_refine_ls_shift/su_mean 0.000
_refine_ls_structure_factor_coef Fsqd
_refine_ls_weighting_details 'calc w=1/[\s^2^(Fo^2^)+(0.0550P)^2^] where P=(Fo^2^+2Fc^2^)/3'
_refine_ls_weighting_scheme calc
_refine_ls_wR_factor_gt 0.1173
_refine_ls_wR_factor_ref 0.1285
_reflns_number_gt 4350
_reflns_number_total 5488
_reflns_threshold_expression >2sigma(I)
_cod_data_source_file b313992a.txt
_cod_data_source_block (U,SiMe~3~,pyridine)
_cod_original_cell_volume 1566.8(3)
_cod_database_code 7013750

loop_
_symmetry_equiv_pos_as_xyz
'x, y, z'
'-x, -y, -z'

loop_
_atom_site_label
_atom_site_type_symbol
_atom_site_fract_x
_atom_site_fract_y
_atom_site_fract_z
_atom_site_U_iso_or_equiv
_atom_site_adp_type
_atom_site_occupancy
_atom_site_symmetry_multiplicity
_atom_site_calc_flag
_atom_site_refinement_flags
_atom_site_disorder_assembly
_atom_site_disorder_group
U U 0.49302(3) 0.71890(3) 0.27756(3) 0.02939(13) Uani 1 1 d . . .
Si1 Si 0.8911(3) 0.8164(3) 0.3222(2) 0.0441(7) Uani 1 1 d . . .
Si2 Si 0.2990(3) 0.9385(3) 0.0814(3) 0.0446(7) Uani 1 1 d . . .
Si3 Si 0.1687(3) 0.4127(3) 0.2188(2) 0.0425(7) Uani 1 1 d D . .
N N 0.6216(7) 0.5314(7) 0.2943(6) 0.0353(18) Uani 1 1 d . . .
C1 C 0.7488(9) 0.8520(10) 0.3543(8) 0.043(3) Uani 1 1 d . . .
C2 C 0.6696(9) 0.9359(9) 0.3111(7) 0.037(2) Uani 1 1 d . . .
H2 H 0.6680 0.9664 0.2513 0.044 Uiso 1 1 calc R . .
C3 C 0.5948(10) 0.9653(9) 0.3721(8) 0.042(2) Uani 1 1 d . . .
H3 H 0.5324 1.0144 0.3580 0.050 Uiso 1 1 calc R . .
C4 C 0.6308(9) 0.9076(9) 0.4582(7) 0.037(2) Uani 1 1 d . . .
H4 H 0.5994 0.9142 0.5133 0.045 Uiso 1 1 calc R . .
C5 C 0.7217(9) 0.8391(9) 0.4465(7) 0.038(2) Uani 1 1 d . . .
H5 H 0.7600 0.7907 0.4931 0.046 Uiso 1 1 calc R . .
C6 C 0.9765(11) 0.7251(15) 0.4143(11) 0.073(4) Uani 1 1 d . . .
H6A H 1.0477 0.7026 0.3960 0.109 Uiso 1 1 calc R . .
H6B H 0.9181 0.6518 0.4097 0.109 Uiso 1 1 calc R . .
H6C H 1.0083 0.7732 0.4851 0.109 Uiso 1 1 calc R . .
C7 C 0.8466(10) 0.7343(11) 0.1815(8) 0.050(3) Uani 1 1 d . . .
H7A H 0.9234 0.7343 0.1646 0.075 Uiso 1 1 calc R . .
H7B H 0.7893 0.7758 0.1355 0.075 Uiso 1 1 calc R . .
H7C H 0.8045 0.6508 0.1726 0.075 Uiso 1 1 calc R . .
C8 C 1.0007(11) 0.9656(13) 0.3424(9) 0.070(4) Uani 1 1 d . . .
H8A H 1.0225 1.0109 0.4133 0.105 Uiso 1 1 calc R . .
H8B H 0.9579 1.0130 0.2932 0.105 Uiso 1 1 calc R . .
H8C H 1.0780 0.9499 0.3310 0.105 Uiso 1 1 calc R . .
C9 C 0.3653(8) 0.7959(10) 0.0888(8) 0.038(2) Uani 1 1 d . . .
C10 C 0.4887(9) 0.7789(9) 0.0823(7) 0.036(2) Uani 1 1 d . . .
H10 H 0.5544 0.8410 0.0852 0.044 Uiso 1 1 calc R . .
C11 C 0.4922(9) 0.6513(9) 0.0708(7) 0.034(2) Uani 1 1 d . . .
H11 H 0.5609 0.6155 0.0649 0.040 Uiso 1 1 calc R . .
C12 C 0.3744(9) 0.5876(9) 0.0699(7) 0.034(2) Uani 1 1 d . . .
H12 H 0.3525 0.5030 0.0641 0.041 Uiso 1 1 calc R . .
C13 C 0.2960(9) 0.6737(10) 0.0790(8) 0.041(2) Uani 1 1 d . . .
H13 H 0.2124 0.6551 0.0788 0.049 Uiso 1 1 calc R . .
C14 C 0.1957(11) 0.9324(11) -0.0580(10) 0.060(3) Uani 1 1 d . . .
H14A H 0.1657 1.0088 -0.0632 0.090 Uiso 1 1 calc R . .
H14B H 0.1230 0.8658 -0.0799 0.090 Uiso 1 1 calc R . .
H14C H 0.2452 0.9196 -0.1027 0.090 Uiso 1 1 calc R . .
C15 C 0.1962(13) 0.9528(12) 0.1648(12) 0.073(4) Uani 1 1 d . . .
H15A H 0.2505 0.9735 0.2382 0.109 Uiso 1 1 calc R . .
H15B H 0.1382 0.8758 0.1508 0.109 Uiso 1 1 calc R . .
H15C H 0.1472 1.0164 0.1483 0.109 Uiso 1 1 calc R . .
C16 C 0.4346(11) 1.0737(10) 0.1242(9) 0.048(3) Uani 1 1 d . . .
H16A H 0.4843 1.0823 0.1978 0.072 Uiso 1 1 calc R . .
H16B H 0.4003 1.1471 0.1132 0.072 Uiso 1 1 calc R . .
H16C H 0.4890 1.0613 0.0836 0.072 Uiso 1 1 calc R . .
C17 C 0.2813(7) 0.5562(7) 0.2966(6) 0.034(2) Uani 1 1 d D . .
C18 C 0.2547(9) 0.6777(9) 0.3096(9) 0.040(2) Uani 1 1 d . . .
H18 H 0.1871 0.7043 0.2628 0.048 Uiso 1 1 calc R . .
C19 C 0.3459(10) 0.7513(10) 0.4036(8) 0.043(3) Uani 1 1 d . . .
H19 H 0.3482 0.8339 0.4293 0.052 Uiso 1 1 calc R . .
C20 C 0.4330(10) 0.6797(10) 0.4525(8) 0.044(3) Uani 1 1 d . . .
H20 H 0.5041 0.7056 0.5151 0.053 Uiso 1 1 calc R . .
C21 C 0.3915(9) 0.5615(10) 0.3885(7) 0.039(2) Uani 1 1 d . . .
H21 H 0.4308 0.4946 0.4037 0.047 Uiso 1 1 calc R . .
C22A C 0.0609(18) 0.4326(18) 0.0883(10) 0.067(7) Uiso 0.531(14) 1 d PD . .
C22B C -0.0008(9) 0.447(2) 0.174(2) 0.084(10) Uiso 0.469(14) 1 d PD . .
C23A C 0.2653(18) 0.2971(14) 0.183(2) 0.077(7) Uiso 0.531(14) 1 d PDU . .
C23B C 0.189(2) 0.344(2) 0.0976(14) 0.071(7) Uiso 0.469(14) 1 d PDU . .
C24A C 0.0774(18) 0.3501(16) 0.2980(14) 0.056(5) Uiso 0.531(14) 1 d PDU . .
C24B C 0.156(2) 0.3021(15) 0.3068(15) 0.060(6) Uiso 0.469(14) 1 d PDU . .
C25 C 0.6835(9) 0.5122(10) 0.3915(7) 0.039(2) Uani 1 1 d . . .
H25 H 0.6830 0.5675 0.4493 0.047 Uiso 1 1 calc R . .
C26 C 0.7464(9) 0.4172(11) 0.4103(8) 0.046(3) Uani 1 1 d . . .
H26 H 0.7874 0.4085 0.4792 0.055 Uiso 1 1 calc R . .
C27 C 0.7491(10) 0.3344(10) 0.3268(9) 0.049(3) Uani 1 1 d . . .
H27 H 0.7911 0.2682 0.3379 0.058 Uiso 1 1 calc R . .
C28 C 0.6883(10) 0.3511(10) 0.2261(8) 0.045(2) Uani 1 1 d . . .
H28 H 0.6901 0.2975 0.1679 0.054 Uiso 1 1 calc R . .
C29 C 0.6242(9) 0.4497(8) 0.2127(8) 0.036(2) Uani 1 1 d . . .
H29 H 0.5813 0.4594 0.1444 0.043 Uiso 1 1 calc R . .

loop_
_atom_site_aniso_label
_atom_site_aniso_U_11
_atom_site_aniso_U_22
_atom_site_aniso_U_33
_atom_site_aniso_U_23
_atom_site_aniso_U_13
_atom_site_aniso_U_12
U 0.02758(18) 0.0298(2) 0.02823(19) 0.00229(13) 0.00971(14) 0.00157(12)
Si1 0.0286(13) 0.058(2) 0.0404(15) 0.0049(14) 0.0119(13) -0.0037(13)
Si2 0.0413(15) 0.0448(18) 0.0549(18) 0.0154(14) 0.0226(15) 0.0135(13)
Si3 0.0477(16) 0.0301(15) 0.0422(15) 0.0025(12) 0.0108(14) 0.0018(12)
N 0.032(4) 0.037(5) 0.035(4) 0.006(4) 0.012(4) 0.001(3)
C1 0.026(5) 0.054(7) 0.034(5) 0.000(5) 0.000(4) -0.007(4)
C2 0.036(5) 0.040(6) 0.027(5) -0.003(4) 0.010(4) -0.003(4)
C3 0.042(5) 0.031(5) 0.045(6) -0.008(4) 0.017(5) -0.004(4)
C4 0.041(5) 0.034(6) 0.031(5) -0.010(4) 0.017(5) -0.007(4)
C5 0.047(6) 0.034(6) 0.033(5) 0.010(4) 0.018(5) -0.004(4)
C6 0.040(6) 0.114(12) 0.076(9) 0.041(8) 0.024(7) 0.023(7)
C7 0.035(5) 0.057(7) 0.048(6) -0.007(5) 0.016(5) -0.006(5)
C8 0.048(7) 0.094(11) 0.048(7) -0.013(7) 0.021(6) -0.033(7)
C9 0.025(4) 0.046(6) 0.043(5) 0.012(5) 0.009(4) 0.007(4)
C10 0.031(5) 0.048(6) 0.033(5) 0.013(4) 0.012(4) 0.015(4)
C11 0.033(5) 0.040(6) 0.028(5) 0.008(4) 0.011(4) 0.007(4)
C12 0.037(5) 0.029(5) 0.023(4) -0.003(4) -0.001(4) -0.001(4)
C13 0.030(5) 0.049(7) 0.036(5) 0.002(5) 0.008(4) 0.001(4)
C14 0.047(6) 0.053(8) 0.079(9) 0.020(6) 0.016(6) 0.015(6)
C15 0.086(9) 0.047(8) 0.112(12) 0.022(7) 0.060(9) 0.031(7)
C16 0.059(7) 0.039(6) 0.052(6) 0.019(5) 0.024(6) 0.007(5)
C17 0.030(5) 0.037(6) 0.034(5) 0.006(4) 0.014(4) 0.002(4)
C18 0.033(5) 0.044(6) 0.056(6) 0.015(5) 0.030(5) 0.014(4)
C19 0.052(6) 0.037(6) 0.044(6) -0.008(5) 0.035(5) -0.008(5)
C20 0.037(5) 0.057(7) 0.031(5) 0.006(5) 0.013(5) -0.010(5)
C21 0.029(5) 0.052(6) 0.032(5) 0.009(5) 0.009(4) -0.004(4)
C25 0.039(5) 0.054(7) 0.027(5) 0.015(4) 0.011(5) 0.015(5)
C26 0.036(5) 0.071(8) 0.041(6) 0.032(6) 0.013(5) 0.020(5)
C27 0.042(6) 0.045(7) 0.058(7) 0.015(5) 0.012(6) 0.015(5)
C28 0.051(6) 0.040(6) 0.043(6) 0.002(5) 0.018(5) 0.009(5)
C29 0.041(5) 0.022(5) 0.037(5) 0.004(4) 0.007(5) -0.001(4)

loop_
_atom_type_symbol
_atom_type_description
_atom_type_scat_dispersion_real
_atom_type_scat_dispersion_imag
_atom_type_scat_source
C C 0.0033 0.0016 'International Tables Vol C Tables 4.2.6.8 and 6.1.1.4'
H H 0.0000 0.0000 'International Tables Vol C Tables 4.2.6.8 and 6.1.1.4'
N N 0.0061 0.0033 'International Tables Vol C Tables 4.2.6.8 and 6.1.1.4'
Si Si 0.0817 0.0704 'International Tables Vol C Tables 4.2.6.8 and 6.1.1.4'
U U -9.6767 9.6646 'International Tables Vol C Tables 4.2.6.8 and 6.1.1.4'

loop_
_geom_angle_atom_site_label_1
_geom_angle_atom_site_label_2
_geom_angle_atom_site_label_3
_geom_angle
_geom_angle_site_symmetry_1
_geom_angle_site_symmetry_3
_geom_angle_publ_flag
N U C19 117.1(3) . . ?
N U C3 126.5(3) . . ?
C19 U C3 81.4(3) . . ?
N U C20 89.3(3) . . ?
C19 U C20 29.3(3) . . ?
C3 U C20 90.7(3) . . ?
N U C12 82.1(3) . . ?
C19 U C12 119.3(3) . . ?
C3 U C12 134.7(3) . . ?
C20 U C12 127.7(3) . . ?
N U C13 110.3(3) . . ?
C19 U C13 99.0(3) . . ?
C3 U C13 115.7(3) . . ?
C20 U C13 119.7(3) . . ?
C12 U C13 29.0(3) . . ?
N U C2 108.4(3) . . ?
C19 U C2 110.4(3) . . ?
C3 U C2 29.1(3) . . ?
C20 U C2 115.0(3) . . ?
C12 U C2 116.6(3) . . ?
C13 U C2 111.4(3) . . ?
N U C1 80.2(3) . . ?
C19 U C1 118.1(3) . . ?
C3 U C1 48.9(3) . . ?
C20 U C1 106.9(3) . . ?
C12 U C1 121.9(3) . . ?
C13 U C1 131.9(3) . . ?
C2 U C1 29.5(3) . . ?
N U C11 78.3(3) . . ?
C19 U C11 146.5(3) . . ?
C3 U C11 114.5(3) . . ?
C20 U C11 154.6(3) . . ?
C12 U C11 29.1(3) . . ?
C13 U C11 47.8(3) . . ?
C2 U C11 90.0(3) . . ?
C1 U C11 92.9(3) . . ?
N U C5 80.7(3) . . ?
C19 U C5 91.7(3) . . ?
C3 U C5 47.3(3) . . ?
C20 U C5 77.8(3) . . ?
C12 U C5 148.9(3) . . ?
C13 U C5 158.4(3) . . ?
C2 U C5 47.0(3) . . ?
C1 U C5 29.1(3) . . ?
C11 U C5 121.1(3) . . ?
N U C9 126.3(3) . . ?
C19 U C9 106.7(3) . . ?
C3 U C9 88.0(3) . . ?
C20 U C9 135.0(3) . . ?
C12 U C9 48.8(3) . . ?
C13 U C9 29.7(3) . . ?
C2 U C9 81.9(3) . . ?
C1 U C9 105.8(3) . . ?
C11 U C9 48.5(3) . . ?
C5 U C9 128.9(3) . . ?
N U C4 106.8(3) . . ?
C19 U C4 70.2(3) . . ?
C3 U C4 28.9(3) . . ?
C20 U C4 67.8(3) . . ?
C12 U C4 163.1(3) . . ?
C13 U C4 142.0(3) . . ?
C2 U C4 47.3(3) . . ?
C1 U C4 48.3(3) . . ?
C11 U C4 137.0(3) . . ?
C5 U C4 28.3(3) . . ?
C9 U C4 116.5(3) . . ?
C6 Si1 C1 108.9(5) . . ?
C6 Si1 C8 108.8(6) . . ?
C1 Si1 C8 107.6(6) . . ?
C6 Si1 C7 110.9(6) . . ?
C1 Si1 C7 112.8(5) . . ?
C8 Si1 C7 107.8(5) . . ?
C9 Si2 C14 109.1(5) . . ?
C9 Si2 C16 109.3(5) . . ?
C14 Si2 C16 108.6(5) . . ?
C9 Si2 C15 110.4(5) . . ?
C14 Si2 C15 108.2(6) . . ?
C16 Si2 C15 111.2(6) . . ?
C23B Si3 C17 116.6(7) . . ?
C17 Si3 C22A 112.1(6) . . ?
C17 Si3 C24A 110.0(5) . . ?
C22A Si3 C24A 112.8(10) . . ?
C23B Si3 C24B 114.4(11) . . ?
C17 Si3 C24B 110.3(6) . . ?
C17 Si3 C23A 108.4(6) . . ?
C22A Si3 C23A 103.5(11) . . ?
C24A Si3 C23A 109.8(11) . . ?
C23B Si3 C22B 104.4(13) . . ?
C17 Si3 C22B 108.2(6) . . ?
C24B Si3 C22B 101.5(13) . . ?
C29 N C25 116.3(9) . . ?
C29 N U 125.2(6) . . ?
C25 N U 118.4(6) . . ?
C5 C1 C2 103.7(9) . . ?
C5 C1 Si1 127.7(8) . . ?
C2 C1 Si1 125.5(8) . . ?
C5 C1 U 75.5(5) . . ?
C2 C1 U 74.5(5) . . ?
Si1 C1 U 129.9(5) . . ?
C3 C2 C1 109.9(9) . . ?
C3 C2 U 74.5(5) . . ?
C1 C2 U 76.0(5) . . ?
C4 C3 C2 107.6(10) . . ?
C4 C3 U 77.8(5) . . ?
C2 C3 U 76.4(5) . . ?
C5 C4 C3 107.6(9) . . ?
C5 C4 U 75.5(5) . . ?
C3 C4 U 73.4(5) . . ?
C4 C5 C1 111.1(9) . . ?
C4 C5 U 76.2(5) . . ?
C1 C5 U 75.3(5) . . ?
C13 C9 C10 105.5(9) . . ?
C13 C9 Si2 127.1(7) . . ?
C10 C9 Si2 126.1(7) . . ?
C13 C9 U 73.9(6) . . ?
C10 C9 U 75.7(5) . . ?
Si2 C9 U 125.3(5) . . ?
C11 C10 C9 108.2(8) . . ?
C11 C10 U 74.5(5) . . ?
C9 C10 U 74.8(5) . . ?
C12 C11 C10 108.7(8) . . ?
C12 C11 U 74.1(5) . . ?
C10 C11 U 76.5(5) . . ?
C13 C12 C11 108.2(9) . . ?
C13 C12 U 76.1(5) . . ?
C11 C12 U 76.7(5) . . ?
C12 C13 C9 109.4(9) . . ?
C12 C13 U 74.9(5) . . ?
C9 C13 U 76.3(5) . . ?
C18 C17 C21 103.7(8) . . ?
C18 C17 Si3 127.8(7) . . ?
C21 C17 Si3 123.6(7) . . ?
C18 C17 U 72.9(5) . . ?
C21 C17 U 73.7(5) . . ?
Si3 C17 U 136.7(4) . . ?
C19 C18 C17 109.8(9) . . ?
C19 C18 U 73.0(5) . . ?
C17 C18 U 78.4(5) . . ?
C20 C19 C18 108.7(9) . . ?
C20 C19 U 75.7(5) . . ?
C18 C19 U 78.0(5) . . ?
C21 C20 C19 106.2(9) . . ?
C21 C20 U 78.7(6) . . ?
C19 C20 U 75.1(5) . . ?
C20 C21 C17 111.5(10) . . ?
C20 C21 U 72.6(6) . . ?
C17 C21 U 77.6(5) . . ?
N C25 C26 124.1(10) . . ?
C25 C26 C27 119.4(10) . . ?
C26 C27 C28 118.5(10) . . ?
C27 C28 C29 119.0(10) . . ?
N C29 C28 122.7(9) . . ?

loop_
_geom_bond_atom_site_label_1
_geom_bond_atom_site_label_2
_geom_bond_distance
_geom_bond_site_symmetry_2
_geom_bond_publ_flag
U N 2.683(8) . ?
U C19 2.769(9) . ?
U C3 2.774(9) . ?
U C20 2.776(10) . ?
U C12 2.784(8) . ?
U C13 2.799(9) . ?
U C2 2.797(9) . ?
U C1 2.817(9) . ?
U C11 2.816(9) . ?
U C5 2.820(9) . ?
U C9 2.830(10) . ?
U C4 2.829(8) . ?
U C18 2.832(9) . ?
U C10 2.843(10) . ?
U C21 2.853(8) . ?
U C17 2.903(9) . ?
Si1 C6 1.840(13) . ?
Si1 C1 1.858(11) . ?
Si1 C8 1.863(12) . ?
Si1 C7 1.876(10) . ?
Si2 C9 1.845(11) . ?
Si2 C14 1.862(12) . ?
Si2 C16 1.865(11) . ?
Si2 C15 1.874(13) . ?
Si3 C23B 1.818(9) . ?
Si3 C17 1.835(7) . ?
Si3 C22A 1.861(9) . ?
Si3 C24A 1.869(9) . ?
Si3 C24B 1.877(9) . ?
Si3 C23A 1.895(9) . ?
Si3 C22B 1.897(9) . ?
N C29 1.343(12) . ?
N C25 1.346(12) . ?
C1 C5 1.418(14) . ?
C1 C2 1.430(15) . ?
C2 C3 1.398(14) . ?
C3 C4 1.397(15) . ?
C4 C5 1.382(14) . ?
C9 C13 1.445(14) . ?
C9 C10 1.444(13) . ?
C10 C11 1.418(14) . ?
C11 C12 1.409(13) . ?
C12 C13 1.399(14) . ?
C17 C18 1.424(13) . ?
C17 C21 1.427(12) . ?
C18 C19 1.403(14) . ?
C19 C20 1.402(16) . ?
C20 C21 1.397(15) . ?
C25 C26 1.357(15) . ?
C26 C27 1.369(15) . ?
C27 C28 1.375(15) . ?
C28 C29 1.391(14) . ?
